data_7112949
loop_
_publ_author_name
'Wheaton, Craig A.'
'Hayes, Paul G.'

_publ_section_title
;
 Cationic zinc complexes: a new class of catalyst for living lactide
 polymerization at ambient temperature.
;
_journal_issue 44
_journal_name_full 'Chemical communications (Cambridge, England)'
_journal_page_first 8404
_journal_page_last 8406
_journal_paper_doi 10.1039/c0cc03463k
_journal_volume 46
_journal_year 2010
_chemical_formula_sum 'C96 H73 B F24 N2 O4 P2 Zn'
_chemical_formula_weight 1912.68
_chemical_name_systematic
;
?
;
_space_group_IT_number 14
_symmetry_cell_setting monoclinic
_symmetry_space_group_name_Hall '-P 2ybc'
_symmetry_space_group_name_H-M 'P 1 21/c 1'
_atom_sites_solution_hydrogens geom
_atom_sites_solution_primary direct
_atom_sites_solution_secondary difmap
_audit_creation_method SHELXL-97
_cell_angle_alpha 90.00
_cell_angle_beta 116.1330(10)
_cell_angle_gamma 90.00
_cell_formula_units_Z 4
_cell_length_a 19.0867(15)
_cell_length_b 26.603(2)
_cell_length_c 19.5381(15)
_cell_measurement_reflns_used 9905
_cell_measurement_temperature 173(2)
_cell_measurement_theta_max 47.627
_cell_measurement_theta_min 4.454
_cell_volume 8906.6(12)
_computing_structure_refinement 'SHELXL-97 (Sheldrick, 1997)'
_computing_structure_solution 'SHELXS-97 (Sheldrick, 1990)'
_diffrn_ambient_temperature 173(2)
_diffrn_measured_fraction_theta_full 0.999
_diffrn_measured_fraction_theta_max 0.999
_diffrn_radiation_monochromator graphite
_diffrn_radiation_source 'fine-focus sealed tube'
_diffrn_radiation_type MoK\a
_diffrn_radiation_wavelength 0.71073
_diffrn_reflns_av_R_equivalents 0.0803
_diffrn_reflns_av_sigmaI/netI 0.0435
_diffrn_reflns_limit_h_max 19
_diffrn_reflns_limit_h_min -19
_diffrn_reflns_limit_k_max 26
_diffrn_reflns_limit_k_min -26
_diffrn_reflns_limit_l_max 19
_diffrn_reflns_limit_l_min -19
_diffrn_reflns_number 72717
_diffrn_reflns_theta_full 20.81
_diffrn_reflns_theta_max 20.81
_diffrn_reflns_theta_min 1.92
_exptl_absorpt_coefficient_mu 0.415
_exptl_absorpt_correction_T_max 0.9628
_exptl_absorpt_correction_T_min 0.8965
_exptl_absorpt_correction_type multi-scan
_exptl_crystal_colour Colourless
_exptl_crystal_density_diffrn 1.426
_exptl_crystal_density_method 'not measured'
_exptl_crystal_description Prism
_exptl_crystal_F_000 3904
_exptl_crystal_size_max 0.27
_exptl_crystal_size_mid 0.15
_exptl_crystal_size_min 0.09
_refine_diff_density_max 0.486
_refine_diff_density_min -0.424
_refine_diff_density_rms 0.068
_refine_ls_extinction_method none
_refine_ls_goodness_of_fit_ref 1.275
_refine_ls_hydrogen_treatment constr
_refine_ls_matrix_type full
_refine_ls_number_parameters 1297
_refine_ls_number_reflns 9322
_refine_ls_number_restraints 699
_refine_ls_restrained_S_all 1.239
_refine_ls_R_factor_all 0.0932
_refine_ls_R_factor_gt 0.0761
_refine_ls_shift/su_max 0.001
_refine_ls_shift/su_mean 0.000
_refine_ls_structure_factor_coef Fsqd
_refine_ls_weighting_details 'calc w=1/[\s^2^(Fo^2^)+(0.0000P)^2^+54.6148P] where P=(Fo^2^+2Fc^2^)/3'
_refine_ls_weighting_scheme calc
_refine_ls_wR_factor_gt 0.1604
_refine_ls_wR_factor_ref 0.1665
_reflns_number_gt 7605
_reflns_number_total 9322
_reflns_threshold_expression >2sigma(I)
_cod_data_source_file c0cc03463k.txt
_cod_data_source_block 3
_cod_depositor_comments
;
The following automatic conversions were performed:

'_symmetry_cell_setting' value 'Monoclinic' changed to 'monoclinic'
according to
/usr/data/users/saulius/automatic-downloads/retrospective/RSC/lib/dictionaries/cif_core.dic
dictionary named 'cif_core.dic' version 2.4.2 from 2011-04-26.

Automatic conversion script
Id: cif_fix_values 2281 2013-09-26 08:29:07Z andrius 
;
_cod_original_sg_symbol_H-M P2(1)/c
_cod_database_code 7112949

loop_
_symmetry_equiv_pos_as_xyz
'x, y, z'
'-x, y+1/2, -z+1/2'
'-x, -y, -z'
'x, -y-1/2, z-1/2'

loop_
_atom_site_label
_atom_site_type_symbol
_atom_site_fract_x
_atom_site_fract_y
_atom_site_fract_z
_atom_site_U_iso_or_equiv
_atom_site_adp_type
_atom_site_occupancy
_atom_site_symmetry_multiplicity
_atom_site_calc_flag
_atom_site_refinement_flags
_atom_site_disorder_assembly
_atom_site_disorder_group
Zn1 Zn 1.52087(5) -0.04572(3) 0.73925(5) 0.0257(2) Uani 1 1 d . B .
P1 P 1.34936(11) -0.01119(7) 0.67090(11) 0.0260(5) Uani 1 1 d . . .
P2 P 1.68529(11) 0.01394(7) 0.77428(11) 0.0275(5) Uani 1 1 d . . .
N1 N 1.4301(3) -0.0113(2) 0.7459(3) 0.0243(15) Uani 1 1 d . . .
N2 N 1.6276(3) -0.0168(2) 0.7982(3) 0.0264(15) Uani 1 1 d . . .
O1 O 1.5003(3) 0.01965(17) 0.6526(3) 0.0266(12) Uani 1 1 d . . .
C1 C 1.5563(4) 0.0371(2) 0.6313(4) 0.0220(18) Uani 1 1 d . . .
C2 C 1.6362(4) 0.0383(3) 0.6783(4) 0.0285(19) Uani 1 1 d . . .
C3 C 1.6803(5) 0.0591(3) 0.6458(4) 0.035(2) Uani 1 1 d . . .
H3 H 1.7352 0.0615 0.6756 0.041 Uiso 1 1 calc R . .
C4 C 1.6482(5) 0.0768(3) 0.5709(5) 0.035(2) Uani 1 1 d . . .
H4 H 1.6813 0.0910 0.5513 0.042 Uiso 1 1 calc R . .
C5 C 1.5692(5) 0.0739(3) 0.5251(4) 0.032(2) Uani 1 1 d . . .
H5 H 1.5475 0.0849 0.4737 0.039 Uiso 1 1 calc R . .
C6 C 1.5217(4) 0.0543(3) 0.5561(4) 0.0237(18) Uani 1 1 d . . .
C7 C 1.4384(4) 0.0465(3) 0.5296(4) 0.0275(19) Uani 1 1 d . . .
C8 C 1.3727(5) 0.0567(3) 0.4623(4) 0.035(2) Uani 1 1 d . . .
H8 H 1.3775 0.0708 0.4199 0.042 Uiso 1 1 calc R . .
C9 C 1.2999(5) 0.0459(3) 0.4581(4) 0.038(2) Uani 1 1 d . . .
H9 H 1.2544 0.0524 0.4122 0.046 Uiso 1 1 calc R . .
C10 C 1.2927(4) 0.0256(3) 0.5200(4) 0.036(2) Uani 1 1 d . . .
H10 H 1.2419 0.0194 0.5158 0.043 Uiso 1 1 calc R . .
C11 C 1.3574(4) 0.0140(3) 0.5885(4) 0.0277(19) Uani 1 1 d . . .
C12 C 1.4282(4) 0.0256(3) 0.5894(4) 0.0262(19) Uani 1 1 d . . .
C13 C 1.7290(3) 0.06598(17) 0.8373(3) 0.031(2) Uani 1 1 d G . .
C14 C 1.7888(3) 0.05774(18) 0.9098(3) 0.041(2) Uani 1 1 d G . .
H14 H 1.8126 0.0256 0.9231 0.049 Uiso 1 1 calc R . .
C15 C 1.8138(3) 0.0966(3) 0.9628(2) 0.055(3) Uani 1 1 d G . .
H15 H 1.8547 0.0909 1.0123 0.066 Uiso 1 1 calc R . .
C16 C 1.7790(4) 0.1436(2) 0.9433(3) 0.063(3) Uani 1 1 d G . .
H16 H 1.7960 0.1702 0.9796 0.075 Uiso 1 1 calc R . .
C17 C 1.7191(4) 0.15188(16) 0.8709(4) 0.063(3) Uani 1 1 d G . .
H17 H 1.6953 0.1841 0.8576 0.076 Uiso 1 1 calc R . .
C18 C 1.6942(3) 0.1131(2) 0.8179(3) 0.046(2) Uani 1 1 d G . .
H18 H 1.6533 0.1187 0.7683 0.055 Uiso 1 1 calc R . .
C19 C 1.7630(3) -0.02353(18) 0.7723(3) 0.0289(19) Uani 1 1 d G . .
C20 C 1.7443(3) -0.07219(19) 0.7442(3) 0.038(2) Uani 1 1 d G . .
H20 H 1.6936 -0.0852 0.7310 0.045 Uiso 1 1 calc R . .
C21 C 1.7998(4) -0.10178(16) 0.7353(3) 0.049(2) Uani 1 1 d G . .
H21 H 1.7870 -0.1350 0.7161 0.058 Uiso 1 1 calc R . .
C22 C 1.8739(3) -0.0827(2) 0.7546(3) 0.058(3) Uani 1 1 d G . .
H22 H 1.9118 -0.1029 0.7485 0.070 Uiso 1 1 calc R . .
C23 C 1.8926(2) -0.0341(2) 0.7827(3) 0.053(3) Uani 1 1 d G . .
H23 H 1.9432 -0.0210 0.7959 0.064 Uiso 1 1 calc R . .
C24 C 1.8371(3) -0.00446(17) 0.7915(3) 0.044(2) Uani 1 1 d G . .
H24 H 1.8499 0.0288 0.8108 0.053 Uiso 1 1 calc R . .
C25 C 1.6624(4) -0.0332(3) 0.8779(4) 0.0297(19) Uani 1 1 d . . .
C26 C 1.6563(4) -0.0039(3) 0.9326(4) 0.034(2) Uani 1 1 d . . .
H26 H 1.6286 0.0270 0.9193 0.041 Uiso 1 1 calc R . .
C27 C 1.6913(5) -0.0200(3) 1.0082(5) 0.042(2) Uani 1 1 d . . .
H27 H 1.6871 0.0007 1.0458 0.051 Uiso 1 1 calc R . .
C28 C 1.7317(5) -0.0644(4) 1.0307(5) 0.042(2) Uani 1 1 d . . .
C29 C 1.7342(5) -0.0936(3) 0.9737(5) 0.048(2) Uani 1 1 d . . .
H29 H 1.7595 -0.1253 0.9869 0.058 Uiso 1 1 calc R . .
C30 C 1.7014(4) -0.0786(3) 0.8974(5) 0.038(2) Uani 1 1 d . . .
H30 H 1.7059 -0.0991 0.8597 0.046 Uiso 1 1 calc R . .
C31 C 1.7705(5) -0.0820(4) 1.1116(5) 0.057(3) Uani 1 1 d . . .
H31 H 1.7623 -0.0552 1.1433 0.068 Uiso 1 1 calc R . .
C32 C 1.7342(6) -0.1298(4) 1.1240(5) 0.073(3) Uani 1 1 d . . .
H32A H 1.7352 -0.1559 1.0890 0.109 Uiso 1 1 calc R . .
H32B H 1.6801 -0.1231 1.1141 0.109 Uiso 1 1 calc R . .
H32C H 1.7639 -0.1412 1.1767 0.109 Uiso 1 1 calc R . .
C33 C 1.8579(6) -0.0875(6) 1.1400(6) 0.125(6) Uani 1 1 d . . .
H33A H 1.8798 -0.0557 1.1328 0.187 Uiso 1 1 calc R . .
H33B H 1.8686 -0.1141 1.1112 0.187 Uiso 1 1 calc R . .
H33C H 1.8819 -0.0962 1.1943 0.187 Uiso 1 1 calc R . .
C34 C 1.2735(3) 0.02572(17) 0.6767(3) 0.031(2) Uani 1 1 d G . .
C35 C 1.2747(3) 0.07753(18) 0.6681(3) 0.045(2) Uani 1 1 d G . .
H35 H 1.3161 0.0928 0.6610 0.054 Uiso 1 1 calc R . .
C36 C 1.2155(3) 0.10707(14) 0.6700(3) 0.054(3) Uani 1 1 d G . .
H36 H 1.2164 0.1425 0.6642 0.064 Uiso 1 1 calc R . .
C37 C 1.1551(3) 0.0848(2) 0.6805(3) 0.052(3) Uani 1 1 d G . .
H37 H 1.1146 0.1050 0.6818 0.062 Uiso 1 1 calc R . .
C38 C 1.1538(3) 0.0330(2) 0.6890(3) 0.054(3) Uani 1 1 d G . .
H38 H 1.1125 0.0178 0.6961 0.064 Uiso 1 1 calc R . .
C39 C 1.2130(3) 0.00344(15) 0.6871(3) 0.039(2) Uani 1 1 d G . .
H39 H 1.2121 -0.0320 0.6930 0.047 Uiso 1 1 calc R . .
C40 C 1.3147(3) -0.07490(14) 0.6512(3) 0.0303(19) Uani 1 1 d G . .
C41 C 1.2645(3) -0.09120(19) 0.5783(2) 0.044(2) Uani 1 1 d G . .
H41 H 1.2507 -0.0692 0.5361 0.053 Uiso 1 1 calc R . .
C42 C 1.2345(3) -0.1397(2) 0.5672(3) 0.060(3) Uani 1 1 d G . .
H42 H 1.2002 -0.1509 0.5174 0.072 Uiso 1 1 calc R . .
C43 C 1.2548(3) -0.17197(15) 0.6291(4) 0.057(3) Uani 1 1 d G . .
H43 H 1.2343 -0.2051 0.6215 0.069 Uiso 1 1 calc R . .
C44 C 1.3050(3) -0.15567(17) 0.7019(3) 0.047(2) Uani 1 1 d G . .
H44 H 1.3188 -0.1777 0.7442 0.057 Uiso 1 1 calc R . .
C45 C 1.3349(3) -0.10714(19) 0.7130(2) 0.036(2) Uani 1 1 d G . .
H45 H 1.3692 -0.0960 0.7628 0.043 Uiso 1 1 calc R . .
C46 C 1.4485(4) 0.0268(3) 0.8033(4) 0.0259(19) Uani 1 1 d . A .
C47 C 1.4346(5) 0.0184(3) 0.8658(5) 0.047(2) Uani 1 1 d . . .
H47 H 1.4094 -0.0118 0.8688 0.056 Uiso 1 1 calc R . .
C48 C 1.4566(6) 0.0529(4) 0.9241(5) 0.057(3) Uani 1 1 d . A .
H48 H 1.4477 0.0455 0.9672 0.068 Uiso 1 1 calc R . .
C49 C 1.4909(6) 0.0977(4) 0.9217(5) 0.054(3) Uani 1 1 d . . .
C50 C 1.5058(5) 0.1053(3) 0.8596(5) 0.050(2) Uani 1 1 d . A .
H50 H 1.5313 0.1354 0.8568 0.060 Uiso 1 1 calc R . .
C51 C 1.4850(5) 0.0709(3) 0.8018(4) 0.037(2) Uani 1 1 d . . .
H51 H 1.4961 0.0777 0.7598 0.044 Uiso 1 1 calc R A .
C52 C 1.5070(16) 0.1316(8) 0.9898(11) 0.050(6) Uani 0.62(5) 1 d P A 1
H52 H 1.4742 0.1195 1.0148 0.059 Uiso 0.62(5) 1 calc PR A 1
C53 C 1.4827(7) 0.1846(4) 0.9634(6) 0.079(3) Uani 0.62(5) 1 d P A 1
H53A H 1.4921 0.2060 1.0075 0.119 Uiso 0.62(5) 1 calc PR A 1
H53B H 1.4271 0.1853 0.9279 0.119 Uiso 0.62(5) 1 calc PR A 1
H53C H 1.5132 0.1971 0.9376 0.119 Uiso 0.62(5) 1 calc PR A 1
C54 C 1.5925(18) 0.1240(12) 1.0460(19) 0.065(8) Uani 0.62(5) 1 d P A 1
H54A H 1.6257 0.1326 1.0212 0.098 Uiso 0.62(5) 1 calc PR A 1
H54B H 1.6010 0.0888 1.0623 0.098 Uiso 0.62(5) 1 calc PR A 1
H54C H 1.6055 0.1457 1.0905 0.098 Uiso 0.62(5) 1 calc PR A 1
C52B C 1.531(3) 0.1427(13) 0.9801(19) 0.039(11) Uiso 0.38(5) 1 d PU A 2
H52B H 1.5771 0.1533 0.9717 0.047 Uiso 0.38(5) 1 calc PR A 2
C53B C 1.4827(7) 0.1846(4) 0.9634(6) 0.079(3) Uani 0.38(5) 1 d PU A 2
H53D H 1.4312 0.1743 0.9578 0.119 Uiso 0.38 1 calc P A 2
H53E H 1.4776 0.1999 0.9158 0.119 Uiso 0.38 1 calc P A 2
H53F H 1.5053 0.2091 1.0049 0.119 Uiso 0.38 1 calc P A 2
C54B C 1.564(4) 0.1240(19) 1.061(3) 0.057(11) Uani 0.38(5) 1 d PU A 2
H54D H 1.5890 0.1519 1.0964 0.085 Uiso 0.38(5) 1 calc PR A 2
H54E H 1.6031 0.0978 1.0690 0.085 Uiso 0.38(5) 1 calc PR A 2
H54F H 1.5221 0.1101 1.0713 0.085 Uiso 0.38(5) 1 calc PR A 2
C55 C 1.5066(8) -0.1404(4) 0.6760(6) 0.078(4) Uani 0.50 1 d PU B 1
H55 H 1.4500 -0.1495 0.6509 0.094 Uiso 0.50 1 calc PR B 1
C56 C 1.5362(12) -0.1734(7) 0.6367(10) 0.056(5) Uani 0.50 1 d PU B 1
H56A H 1.5930 -0.1698 0.6582 0.084 Uiso 0.50 1 calc PR B 1
H56B H 1.5126 -0.1646 0.5824 0.084 Uiso 0.50 1 calc PR B 1
H56C H 1.5231 -0.2082 0.6427 0.084 Uiso 0.50 1 calc PR B 1
C55B C 1.5066(8) -0.1404(4) 0.6760(6) 0.078(4) Uani 0.50 1 d P B 2
H55B H 1.5573 -0.1504 0.6766 0.094 Uiso 0.50 1 calc PR B 2
C56B C 1.4606(11) -0.1756(7) 0.6337(10) 0.049(5) Uani 0.50 1 d PU B 2
H56D H 1.4668 -0.1788 0.5867 0.074 Uiso 0.50 1 calc PR B 2
H56E H 1.4064 -0.1669 0.6211 0.074 Uiso 0.50 1 calc PR B 2
H56F H 1.4741 -0.2075 0.6615 0.074 Uiso 0.50 1 calc PR B 2
O2 O 1.5027(3) -0.09042(19) 0.6567(3) 0.0436(15) Uani 1 1 d . . .
O3 O 1.5293(3) -0.1131(2) 0.8003(3) 0.0364(14) Uani 1 1 d . . .
C57 C 1.5246(6) -0.1474(3) 0.7592(5) 0.050(3) Uani 1 1 d . B .
O4 O 1.5358(6) -0.1939(2) 0.7839(5) 0.117(4) Uani 1 1 d U . .
C58 C 1.5562(10) -0.2006(4) 0.8642(7) 0.129(6) Uani 1 1 d U B .
H58D H 1.5810 -0.1698 0.8921 0.193 Uiso 1 1 calc R . .
H58E H 1.5926 -0.2288 0.8844 0.193 Uiso 1 1 calc R . .
H58F H 1.5089 -0.2075 0.8704 0.193 Uiso 1 1 calc R . .
B1 B 0.9827(5) 0.2504(3) 0.5970(5) 0.028(2) Uani 1 1 d . . .
C59 C 0.9747(4) 0.1896(3) 0.5791(4) 0.0270(19) Uani 1 1 d . . .
C60 C 0.9506(4) 0.1565(3) 0.6203(4) 0.031(2) Uani 1 1 d . . .
H60 H 0.9379 0.1696 0.6587 0.037 Uiso 1 1 calc R . .
C61 C 0.9448(4) 0.1050(3) 0.6068(4) 0.0280(19) Uani 1 1 d . C .
C62 C 0.9636(4) 0.0845(3) 0.5531(5) 0.040(2) Uani 1 1 d . . .
H62 H 0.9581 0.0494 0.5432 0.049 Uiso 1 1 calc R . .
C63 C 0.9906(4) 0.1155(3) 0.5133(4) 0.033(2) Uani 1 1 d . D .
C64 C 0.9961(4) 0.1670(3) 0.5253(4) 0.034(2) Uani 1 1 d . . .
H64 H 1.0145 0.1876 0.4969 0.041 Uiso 1 1 calc R . .
C65 C 0.9159(6) 0.0715(3) 0.6511(6) 0.043(2) Uani 1 1 d . . .
F1 F 0.917(2) 0.0909(8) 0.7142(16) 0.091(9) Uani 0.54(3) 1 d PDU C 1
F2 F 0.8486(13) 0.0530(15) 0.6140(9) 0.094(9) Uani 0.54(3) 1 d PDU C 1
F3 F 0.9634(15) 0.0314(8) 0.6790(18) 0.079(7) Uani 0.54(3) 1 d PDU C 1
F1B F 0.8442(14) 0.0849(11) 0.6364(19) 0.084(8) Uani 0.46(3) 1 d PDU C 2
F2B F 0.909(3) 0.0245(6) 0.629(2) 0.095(9) Uani 0.46(3) 1 d PDU C 2
F3B F 0.9559(17) 0.0751(15) 0.7194(14) 0.100(12) Uani 0.46(3) 1 d PDU C 2
C66 C 1.0160(8) 0.0931(4) 0.4564(6) 0.060(3) Uani 1 1 d . . .
F4 F 0.983(2) 0.0527(10) 0.423(2) 0.108(11) Uani 0.53(4) 1 d PDU D 1
F5 F 1.001(2) 0.1253(9) 0.3959(15) 0.091(8) Uani 0.53(4) 1 d PDU D 1
F6 F 1.0923(11) 0.089(2) 0.4826(12) 0.118(12) Uani 0.53(4) 1 d PDU D 1
F4B F 0.9572(16) 0.0656(16) 0.4086(16) 0.095(11) Uani 0.47(4) 1 d PDU D 2
F5B F 1.043(3) 0.1203(9) 0.429(3) 0.096(10) Uani 0.47(4) 1 d PDU D 2
F6B F 1.0710(19) 0.0546(12) 0.4931(11) 0.090(9) Uani 0.47(4) 1 d PDU D 2
C67 C 0.9765(4) 0.2851(3) 0.5248(4) 0.0263(19) Uani 1 1 d . . .
C68 C 0.9310(4) 0.2725(3) 0.4489(4) 0.034(2) Uani 1 1 d . . .
H68 H 0.9063 0.2405 0.4373 0.040 Uiso 1 1 calc R . .
C69 C 0.9203(5) 0.3047(3) 0.3898(5) 0.040(2) Uani 1 1 d . E .
C70 C 0.9541(5) 0.3519(3) 0.4034(5) 0.041(2) Uani 1 1 d . . .
H70 H 0.9476 0.3738 0.3626 0.050 Uiso 1 1 calc R . .
C71 C 0.9978(5) 0.3662(3) 0.4784(5) 0.032(2) Uani 1 1 d . . .
C72 C 1.0105(4) 0.3333(3) 0.5365(4) 0.0289(19) Uani 1 1 d . . .
H72 H 1.0438 0.3434 0.5872 0.035 Uiso 1 1 calc R . .
C73 C 0.8727(8) 0.2875(5) 0.3080(6) 0.060(3) Uani 1 1 d . . .
F7 F 0.819(3) 0.2587(15) 0.3044(19) 0.113(15) Uani 0.48(5) 1 d PDU E 1
F8 F 0.9113(12) 0.274(2) 0.2750(14) 0.105(12) Uani 0.48(5) 1 d PDU E 1
F9 F 0.831(2) 0.3293(9) 0.2655(15) 0.092(9) Uani 0.48(5) 1 d PDU E 1
F7B F 0.9059(16) 0.2411(13) 0.2972(13) 0.106(9) Uani 0.52(5) 1 d PDU E 2
F8B F 0.873(3) 0.3157(14) 0.2568(11) 0.109(12) Uani 0.52(5) 1 d PDU E 2
F9B F 0.8011(17) 0.2721(14) 0.2886(17) 0.082(10) Uani 0.52(5) 1 d PDU E 2
C74 C 1.0303(5) 0.4182(3) 0.4968(5) 0.049(2) Uani 1 1 d . . .
F10 F 1.0166(4) 0.44523(19) 0.4342(3) 0.0810(19) Uani 1 1 d U . .
F11 F 1.1062(3) 0.41921(19) 0.5399(4) 0.0784(18) Uani 1 1 d U . .
F12 F 0.9984(3) 0.44377(17) 0.5345(3) 0.0609(15) Uani 1 1 d U . .
C75 C 1.0665(5) 0.2566(3) 0.6707(5) 0.035(2) Uani 1 1 d . . .
C76 C 1.1353(5) 0.2563(3) 0.6630(5) 0.045(2) Uani 1 1 d . . .
H76 H 1.1326 0.2556 0.6133 0.054 Uiso 1 1 calc R . .
C77 C 1.2073(5) 0.2571(3) 0.7249(8) 0.066(3) Uani 1 1 d . . .
C78 C 1.2149(7) 0.2582(4) 0.7977(8) 0.079(4) Uani 1 1 d . . .
H78 H 1.2648 0.2584 0.8403 0.095 Uiso 1 1 calc R . .
C79 C 1.1481(7) 0.2589(3) 0.8071(5) 0.066(3) Uani 1 1 d . . .
C80 C 1.0748(5) 0.2579(3) 0.7456(5) 0.045(2) Uani 1 1 d . . .
H80 H 1.0296 0.2581 0.7543 0.054 Uiso 1 1 calc R . .
C81 C 1.2786(7) 0.2601(5) 0.7114(10) 0.102(5) Uani 1 1 d . . .
F13 F 1.2717(5) 0.2352(4) 0.6505(8) 0.164(5) Uani 1 1 d U . .
F14 F 1.2973(4) 0.3053(3) 0.7001(4) 0.112(3) Uani 1 1 d U . .
F15 F 1.3408(4) 0.2396(4) 0.7660(6) 0.201(6) Uani 1 1 d U . .
C82 C 1.1532(10) 0.2611(8) 0.8858(8) 0.124(7) Uani 1 1 d . . .
F16 F 1.2196(7) 0.2488(4) 0.9401(4) 0.222(6) Uani 1 1 d U . .
F17 F 1.1451(9) 0.3061(5) 0.9049(5) 0.222(7) Uani 1 1 d U . .
F18 F 1.1061(10) 0.2367(8) 0.8972(5) 0.278(11) Uani 1 1 d U . .
C83 C 0.9105(4) 0.2725(3) 0.6133(4) 0.0251(18) Uani 1 1 d . . .
C84 C 0.9169(4) 0.3197(3) 0.6474(4) 0.033(2) Uani 1 1 d . . .
H84 H 0.9645 0.3378 0.6636 0.039 Uiso 1 1 calc R . .
C85 C 0.8560(5) 0.3410(3) 0.6585(5) 0.041(2) Uani 1 1 d . F .
C86 C 0.7861(5) 0.3162(3) 0.6349(5) 0.048(2) Uani 1 1 d . . .
H86 H 0.7443 0.3305 0.6422 0.058 Uiso 1 1 calc R . .
C87 C 0.7781(5) 0.2697(3) 0.6005(5) 0.039(2) Uani 1 1 d . . .
C88 C 0.8379(4) 0.2492(3) 0.5887(4) 0.032(2) Uani 1 1 d . . .
H88 H 0.8295 0.2180 0.5628 0.038 Uiso 1 1 calc R . .
C89 C 0.8642(8) 0.3925(4) 0.6933(7) 0.064(3) Uani 1 1 d . . .
F19 F 0.9359(8) 0.4098(5) 0.7242(12) 0.097(6) Uani 0.76(2) 1 d PDU F 1
F20 F 0.8162(13) 0.4250(5) 0.6467(8) 0.129(8) Uani 0.76(2) 1 d PDU F 1
F21 F 0.8448(10) 0.3918(4) 0.7508(8) 0.098(5) Uani 0.76(2) 1 d PDU F 1
F19B F 0.898(3) 0.4230(11) 0.659(3) 0.084(12) Uani 0.24(2) 1 d PDU F 2
F20B F 0.801(2) 0.411(2) 0.683(4) 0.107(16) Uani 0.24(2) 1 d PDU F 2
F21B F 0.909(4) 0.3919(16) 0.761(2) 0.14(2) Uani 0.24(2) 1 d PDU F 2
C90 C 0.7040(6) 0.2417(4) 0.5737(8) 0.071(3) Uani 1 1 d . . .
F22 F 0.6574(4) 0.2581(2) 0.6047(5) 0.113(3) Uani 1 1 d U . .
F23 F 0.6597(4) 0.2469(3) 0.4990(5) 0.113(3) Uani 1 1 d U . .
F24 F 0.7123(4) 0.1932(2) 0.5854(5) 0.117(3) Uani 1 1 d U . .
C1S C 0.5091(8) 0.3195(6) 0.1987(8) 0.120(6) Uani 0.724(17) 1 d PGU G 1
H1S H 0.5378 0.3181 0.2526 0.144 Uiso 0.724(17) 1 calc PR G 1
C2S C 0.5470(6) 0.3128(5) 0.1528(9) 0.112(6) Uani 0.724(17) 1 d PGU G 1
H2S H 0.6017 0.3069 0.1753 0.134 Uiso 0.724(17) 1 calc PR G 1
C3S C 0.5050(8) 0.3149(5) 0.0739(9) 0.101(5) Uani 0.724(17) 1 d PGU G 1
H3S H 0.5309 0.3104 0.0426 0.122 Uiso 0.724(17) 1 calc PR G 1
C4S C 0.4250(8) 0.3236(6) 0.0410(8) 0.107(5) Uani 0.724(17) 1 d PGU G 1
H4S H 0.3963 0.3250 -0.0129 0.128 Uiso 0.724(17) 1 calc PR G 1
C5S C 0.3871(6) 0.3302(6) 0.0868(10) 0.104(6) Uani 0.724(17) 1 d PGU G 1
H5S H 0.3324 0.3362 0.0643 0.125 Uiso 0.724(17) 1 calc PR G 1
C6S C 0.4291(8) 0.3282(6) 0.1657(9) 0.103(6) Uani 0.724(17) 1 d PGU G 1
H6S H 0.4031 0.3327 0.1971 0.124 Uiso 0.724(17) 1 calc PR G 1
C1SB C 0.499(2) 0.3347(15) 0.142(2) 0.107(9) Uani 0.276(17) 1 d PGU G 2
H1SB H 0.5430 0.3403 0.1896 0.129 Uiso 0.276(17) 1 calc PR G 2
C2SB C 0.5086(18) 0.3213(15) 0.078(3) 0.106(9) Uani 0.276(17) 1 d PGU G 2
H2SB H 0.5596 0.3177 0.0819 0.127 Uiso 0.276(17) 1 calc PR G 2
C3SB C 0.444(2) 0.3132(15) 0.009(2) 0.105(9) Uani 0.276(17) 1 d PGU G 2
H3SB H 0.4506 0.3040 -0.0346 0.126 Uiso 0.276(17) 1 calc PR G 2
C4SB C 0.369(2) 0.3185(15) 0.004(2) 0.105(9) Uani 0.276(17) 1 d PGU G 2
H4SB H 0.3249 0.3130 -0.0435 0.127 Uiso 0.276(17) 1 calc PR G 2
C5SB C 0.3593(18) 0.3319(19) 0.068(3) 0.105(9) Uani 0.276(17) 1 d PGU G 2
H5SB H 0.3083 0.3355 0.0642 0.126 Uiso 0.276(17) 1 calc PR G 2
C6SB C 0.424(2) 0.3400(18) 0.137(2) 0.102(9) Uani 0.276(17) 1 d PGU G 2
H6SB H 0.4174 0.3492 0.1808 0.123 Uiso 0.276(17) 1 calc PR G 2

loop_
_atom_site_aniso_label
_atom_site_aniso_U_11
_atom_site_aniso_U_22
_atom_site_aniso_U_33
_atom_site_aniso_U_23
_atom_site_aniso_U_13
_atom_site_aniso_U_12
Zn1 0.0252(5) 0.0258(5) 0.0247(5) 0.0010(4) 0.0097(4) -0.0012(4)
P1 0.0240(11) 0.0292(12) 0.0234(11) -0.0025(9) 0.0091(9) -0.0009(9)
P2 0.0263(12) 0.0297(12) 0.0243(12) -0.0002(9) 0.0092(10) -0.0027(10)
N1 0.024(4) 0.026(4) 0.025(4) 0.000(3) 0.014(3) -0.001(3)
N2 0.022(3) 0.031(4) 0.019(4) 0.001(3) 0.003(3) -0.006(3)
O1 0.024(3) 0.026(3) 0.027(3) 0.004(2) 0.008(3) -0.002(2)
C1 0.027(5) 0.016(4) 0.027(5) -0.001(3) 0.016(4) -0.002(3)
C2 0.030(5) 0.023(4) 0.033(5) 0.002(4) 0.014(4) -0.004(4)
C3 0.029(5) 0.029(5) 0.039(5) 0.006(4) 0.009(4) -0.002(4)
C4 0.036(6) 0.031(5) 0.049(6) 0.006(4) 0.029(5) -0.001(4)
C5 0.046(6) 0.022(4) 0.032(5) 0.008(4) 0.019(5) 0.005(4)
C6 0.031(5) 0.020(4) 0.022(5) 0.003(3) 0.013(4) 0.003(4)
C7 0.041(6) 0.021(4) 0.019(5) 0.001(4) 0.012(4) 0.003(4)
C8 0.047(6) 0.028(5) 0.028(5) 0.004(4) 0.014(5) 0.002(4)
C9 0.033(5) 0.039(5) 0.030(5) 0.008(4) 0.003(4) 0.002(4)
C10 0.023(5) 0.034(5) 0.040(5) 0.004(4) 0.004(4) -0.003(4)
C11 0.027(5) 0.024(4) 0.030(5) -0.001(4) 0.010(4) 0.000(4)
C12 0.026(5) 0.021(4) 0.023(5) 0.000(4) 0.003(4) 0.005(4)
C13 0.032(5) 0.031(5) 0.033(5) -0.001(4) 0.018(4) -0.005(4)
C14 0.037(5) 0.052(6) 0.033(5) -0.006(5) 0.015(5) -0.012(4)
C15 0.041(6) 0.079(8) 0.046(6) -0.018(6) 0.020(5) -0.024(6)
C16 0.052(7) 0.072(8) 0.059(7) -0.034(6) 0.020(6) -0.036(6)
C17 0.070(7) 0.039(6) 0.089(9) -0.022(6) 0.042(7) -0.015(5)
C18 0.045(6) 0.042(6) 0.049(6) -0.013(5) 0.018(5) -0.015(5)
C19 0.028(5) 0.030(5) 0.027(5) 0.005(4) 0.010(4) 0.002(4)
C20 0.039(5) 0.043(6) 0.034(5) 0.005(4) 0.018(4) 0.007(5)
C21 0.072(7) 0.041(6) 0.041(6) 0.012(4) 0.033(5) 0.011(5)
C22 0.064(8) 0.068(8) 0.058(7) 0.023(6) 0.040(6) 0.035(6)
C23 0.038(6) 0.077(8) 0.048(6) 0.026(5) 0.023(5) 0.019(6)
C24 0.033(5) 0.043(5) 0.049(6) 0.015(4) 0.013(5) 0.008(5)
C25 0.019(4) 0.035(5) 0.029(5) 0.006(4) 0.005(4) 0.001(4)
C26 0.028(5) 0.039(5) 0.033(5) 0.001(4) 0.012(4) -0.005(4)
C27 0.042(5) 0.052(6) 0.027(5) -0.003(5) 0.011(4) -0.005(5)
C28 0.030(5) 0.068(7) 0.029(5) -0.002(5) 0.013(4) -0.008(5)
C29 0.048(6) 0.051(6) 0.045(6) 0.022(5) 0.020(5) 0.011(5)
C30 0.036(5) 0.040(6) 0.036(5) 0.007(4) 0.014(4) -0.002(4)
C31 0.047(6) 0.087(8) 0.034(6) 0.016(5) 0.017(5) 0.005(5)
C32 0.092(8) 0.082(8) 0.045(6) 0.023(6) 0.031(6) 0.018(7)
C33 0.046(7) 0.29(2) 0.037(7) 0.044(9) 0.016(6) 0.027(9)
C34 0.027(5) 0.032(5) 0.030(5) 0.000(4) 0.009(4) 0.001(4)
C35 0.043(6) 0.036(6) 0.068(7) 0.004(5) 0.036(5) 0.009(5)
C36 0.053(6) 0.043(6) 0.057(6) 0.000(5) 0.017(5) 0.006(5)
C37 0.032(6) 0.068(7) 0.047(6) -0.008(5) 0.009(5) 0.017(5)
C38 0.033(6) 0.059(7) 0.074(7) -0.006(5) 0.029(5) 0.001(5)
C39 0.030(5) 0.045(5) 0.042(5) -0.004(4) 0.015(4) -0.005(4)
C40 0.025(5) 0.034(5) 0.037(5) 0.001(4) 0.018(4) 0.002(4)
C41 0.039(5) 0.043(6) 0.039(6) -0.011(4) 0.005(5) -0.007(4)
C42 0.061(7) 0.038(6) 0.055(7) -0.021(5) 0.003(5) -0.011(5)
C43 0.047(6) 0.036(6) 0.077(8) -0.001(6) 0.018(6) -0.012(5)
C44 0.050(6) 0.041(6) 0.053(6) -0.003(5) 0.025(5) -0.005(5)
C45 0.037(5) 0.031(5) 0.042(6) -0.007(4) 0.018(4) -0.009(4)
C46 0.025(4) 0.030(5) 0.023(5) -0.005(4) 0.011(4) 0.003(4)
C47 0.056(6) 0.047(6) 0.043(6) -0.006(5) 0.026(5) -0.011(5)
C48 0.086(8) 0.056(7) 0.040(6) -0.014(5) 0.039(6) 0.000(6)
C49 0.074(7) 0.048(7) 0.035(6) -0.014(5) 0.019(5) 0.007(5)
C50 0.065(7) 0.028(5) 0.059(7) -0.003(5) 0.029(5) -0.010(5)
C51 0.065(6) 0.032(5) 0.027(5) -0.007(4) 0.032(5) -0.011(5)
C52 0.062(13) 0.052(12) 0.052(13) -0.018(9) 0.041(11) -0.023(11)
C53 0.110(9) 0.048(7) 0.071(8) -0.018(6) 0.030(7) 0.010(6)
C54 0.068(19) 0.070(14) 0.054(17) -0.041(12) 0.023(12) -0.017(13)
C53B 0.110(9) 0.048(7) 0.071(8) -0.018(6) 0.030(7) 0.010(6)
C54B 0.09(3) 0.064(19) 0.02(2) -0.007(13) 0.035(18) -0.01(2)
C55 0.162(12) 0.031(6) 0.076(8) -0.010(6) 0.084(8) -0.003(7)
C56 0.082(15) 0.057(12) 0.040(11) 0.011(9) 0.036(10) 0.023(11)
C55B 0.162(12) 0.031(6) 0.076(8) -0.010(6) 0.084(8) -0.003(7)
C56B 0.073(14) 0.043(12) 0.040(11) -0.005(9) 0.033(10) -0.003(10)
O2 0.075(4) 0.025(3) 0.034(3) 0.000(3) 0.027(3) -0.001(3)
O3 0.044(4) 0.025(3) 0.038(3) 0.004(3) 0.016(3) -0.002(3)
C57 0.092(8) 0.025(6) 0.060(7) 0.006(5) 0.058(6) -0.003(5)
O4 0.269(12) 0.029(4) 0.121(7) 0.019(4) 0.150(8) 0.020(5)
C58 0.282(19) 0.051(7) 0.124(10) 0.047(8) 0.154(13) 0.044(10)
B1 0.027(5) 0.026(5) 0.035(6) -0.004(4) 0.019(5) -0.005(4)
C59 0.023(4) 0.030(5) 0.028(5) 0.003(4) 0.011(4) -0.001(4)
C60 0.021(4) 0.035(5) 0.038(5) 0.000(4) 0.013(4) 0.003(4)
C61 0.022(4) 0.030(5) 0.035(5) 0.001(4) 0.016(4) 0.003(4)
C62 0.033(5) 0.024(5) 0.054(6) -0.007(5) 0.010(5) -0.006(4)
C63 0.033(5) 0.034(5) 0.033(5) -0.010(4) 0.014(4) -0.003(4)
C64 0.028(5) 0.034(5) 0.042(5) -0.005(4) 0.018(4) 0.000(4)
C65 0.038(7) 0.039(6) 0.055(7) -0.005(6) 0.024(6) -0.003(6)
F1 0.18(2) 0.056(9) 0.102(17) -0.020(9) 0.125(19) -0.041(13)
F2 0.052(11) 0.16(2) 0.057(9) 0.019(13) 0.007(8) -0.068(15)
F3 0.081(14) 0.054(11) 0.134(17) 0.050(11) 0.077(13) 0.024(10)
F1B 0.066(13) 0.091(16) 0.12(2) 0.037(13) 0.067(14) 0.011(12)
F2B 0.14(3) 0.032(9) 0.15(2) -0.027(11) 0.11(2) -0.036(13)
F3B 0.085(17) 0.15(3) 0.052(13) 0.017(15) 0.021(12) -0.066(17)
C66 0.099(11) 0.041(8) 0.057(8) -0.014(6) 0.050(9) -0.008(8)
F4 0.16(3) 0.052(10) 0.16(2) -0.036(12) 0.11(2) -0.016(15)
F5 0.15(2) 0.080(12) 0.057(13) 0.001(9) 0.062(13) 0.035(13)
F6 0.077(12) 0.21(3) 0.081(13) -0.006(17) 0.046(9) 0.057(16)
F4B 0.103(15) 0.13(3) 0.067(13) -0.073(15) 0.049(11) -0.029(16)
F5B 0.18(3) 0.053(13) 0.13(3) -0.012(13) 0.14(2) -0.023(17)
F6B 0.126(18) 0.094(17) 0.075(11) 0.007(11) 0.066(12) 0.070(14)
C67 0.020(4) 0.033(5) 0.033(5) -0.004(4) 0.018(4) -0.002(4)
C68 0.038(5) 0.032(5) 0.034(5) -0.006(4) 0.018(4) -0.004(4)
C69 0.049(6) 0.047(6) 0.031(5) -0.009(5) 0.025(5) -0.006(5)
C70 0.058(6) 0.036(6) 0.046(6) 0.010(5) 0.037(5) 0.001(5)
C71 0.046(5) 0.022(5) 0.040(6) -0.003(4) 0.028(5) -0.004(4)
C72 0.029(5) 0.030(5) 0.030(5) -0.006(4) 0.015(4) 0.002(4)
C73 0.087(10) 0.068(9) 0.042(7) -0.007(7) 0.043(8) -0.024(8)
F7 0.13(2) 0.126(19) 0.025(13) 0.016(12) -0.020(13) -0.09(2)
F8 0.112(14) 0.15(3) 0.069(14) -0.028(19) 0.054(11) 0.011(18)
F9 0.120(18) 0.097(14) 0.032(11) 0.016(9) 0.009(10) 0.004(13)
F7B 0.156(18) 0.085(18) 0.053(12) -0.036(11) 0.024(10) 0.021(13)
F8B 0.20(3) 0.107(19) 0.034(9) -0.014(11) 0.061(15) -0.078(19)
F9B 0.081(14) 0.15(2) 0.014(12) -0.017(13) 0.017(12) -0.025(13)
C74 0.048(7) 0.043(6) 0.057(6) 0.007(5) 0.024(6) -0.009(5)
F10 0.139(6) 0.039(3) 0.080(4) 0.009(3) 0.062(4) -0.017(3)
F11 0.044(4) 0.052(4) 0.125(5) -0.001(3) 0.025(4) -0.016(3)
F12 0.079(4) 0.038(3) 0.080(4) -0.020(3) 0.048(3) -0.009(3)
C75 0.033(5) 0.019(4) 0.039(6) -0.003(4) 0.004(4) -0.003(4)
C76 0.042(6) 0.028(5) 0.060(7) 0.003(4) 0.016(5) -0.001(4)
C77 0.025(7) 0.040(6) 0.102(10) 0.007(6) -0.001(7) 0.000(5)
C78 0.047(8) 0.035(6) 0.090(10) 0.000(6) -0.029(7) 0.000(5)
C79 0.077(9) 0.039(6) 0.038(7) 0.001(5) -0.014(7) 0.008(6)
C80 0.050(6) 0.040(5) 0.034(6) 0.003(4) 0.010(5) 0.001(4)
C81 0.037(8) 0.051(8) 0.188(17) 0.007(9) 0.021(9) 0.005(6)
F13 0.073(6) 0.130(8) 0.329(15) -0.046(9) 0.124(8) -0.012(5)
F14 0.091(5) 0.082(5) 0.153(7) 0.025(5) 0.044(5) -0.021(4)
F15 0.037(4) 0.262(12) 0.266(12) 0.174(10) 0.030(6) 0.040(6)
C82 0.108(13) 0.159(16) 0.044(10) -0.020(10) -0.022(9) 0.069(12)
F16 0.246(12) 0.255(12) 0.044(5) -0.019(6) -0.048(6) 0.125(10)
F17 0.38(2) 0.182(10) 0.103(7) 0.001(7) 0.104(10) 0.140(12)
F18 0.289(17) 0.49(3) 0.036(5) -0.033(9) 0.057(8) -0.193(18)
C83 0.031(5) 0.025(5) 0.019(4) 0.007(4) 0.010(4) 0.004(4)
C84 0.030(5) 0.033(5) 0.036(5) 0.002(4) 0.016(4) -0.005(4)
C85 0.052(6) 0.034(5) 0.045(6) -0.008(4) 0.028(5) 0.000(5)
C86 0.055(7) 0.037(6) 0.069(7) 0.004(5) 0.043(6) 0.010(5)
C87 0.029(5) 0.040(6) 0.054(6) 0.003(5) 0.022(5) 0.000(4)
C88 0.030(5) 0.032(5) 0.034(5) -0.001(4) 0.014(4) -0.002(4)
C89 0.071(10) 0.057(8) 0.073(9) -0.013(7) 0.040(8) 0.003(7)
F19 0.092(9) 0.081(8) 0.152(14) -0.081(10) 0.084(9) -0.040(7)
F20 0.188(17) 0.044(7) 0.115(10) -0.011(6) 0.030(10) 0.044(9)
F21 0.127(12) 0.102(8) 0.107(10) -0.061(8) 0.089(10) -0.028(8)
F19B 0.13(3) 0.028(15) 0.11(3) -0.035(17) 0.07(2) -0.040(18)
F20B 0.09(2) 0.11(3) 0.15(4) -0.05(3) 0.07(3) 0.00(2)
F21B 0.17(4) 0.11(3) 0.10(3) -0.04(2) 0.02(3) 0.02(3)
C90 0.041(7) 0.047(7) 0.129(11) 0.002(7) 0.041(8) 0.000(6)
F22 0.083(5) 0.072(4) 0.238(9) -0.021(5) 0.119(6) -0.018(4)
F23 0.049(4) 0.116(6) 0.143(7) -0.024(5) 0.014(5) -0.026(4)
F24 0.072(4) 0.040(4) 0.257(10) -0.003(5) 0.088(5) -0.012(3)
C1S 0.088(8) 0.116(14) 0.178(13) -0.111(12) 0.080(10) -0.041(10)
C2S 0.091(10) 0.091(12) 0.182(13) -0.093(12) 0.086(9) -0.019(9)
C3S 0.101(10) 0.055(10) 0.190(12) 0.012(11) 0.102(10) -0.006(10)
C4S 0.111(10) 0.054(10) 0.191(14) 0.026(11) 0.099(10) 0.012(10)
C5S 0.102(11) 0.048(9) 0.198(14) 0.015(12) 0.100(10) 0.008(10)
C6S 0.091(9) 0.057(12) 0.197(13) -0.049(13) 0.096(10) -0.028(9)
C1SB 0.106(12) 0.057(16) 0.186(16) -0.012(16) 0.089(15) -0.026(14)
C2SB 0.106(14) 0.054(17) 0.195(17) 0.010(17) 0.100(13) -0.004(16)
C3SB 0.121(16) 0.058(18) 0.176(17) 0.015(18) 0.101(13) 0.011(18)
C4SB 0.113(13) 0.067(18) 0.171(17) 0.006(18) 0.093(15) -0.010(19)
C5SB 0.108(14) 0.067(18) 0.175(18) -0.001(18) 0.094(13) -0.013(18)
C6SB 0.109(14) 0.044(17) 0.184(17) -0.025(17) 0.092(14) -0.016(16)

loop_
_atom_type_symbol
_atom_type_description
_atom_type_scat_dispersion_real
_atom_type_scat_dispersion_imag
_atom_type_scat_source
C C 0.0033 0.0016 'International Tables Vol C Tables 4.2.6.8 and 6.1.1.4'
H H 0.0000 0.0000 'International Tables Vol C Tables 4.2.6.8 and 6.1.1.4'
N N 0.0061 0.0033 'International Tables Vol C Tables 4.2.6.8 and 6.1.1.4'
O O 0.0106 0.0060 'International Tables Vol C Tables 4.2.6.8 and 6.1.1.4'
F F 0.0171 0.0103 'International Tables Vol C Tables 4.2.6.8 and 6.1.1.4'
P P 0.1023 0.0942 'International Tables Vol C Tables 4.2.6.8 and 6.1.1.4'
Zn Zn 0.2839 1.4301 'International Tables Vol C Tables 4.2.6.8 and 6.1.1.4'
B B 0.0013 0.0007 'International Tables Vol C Tables 4.2.6.8 and 6.1.1.4'

loop_
_geom_angle_atom_site_label_1
_geom_angle_atom_site_label_2
_geom_angle_atom_site_label_3
_geom_angle
O2 Zn1 N2 119.1(2)
O2 Zn1 N1 119.8(2)
N2 Zn1 N1 118.3(2)
O2 Zn1 O3 83.6(2)
N2 Zn1 O3 101.3(2)
N1 Zn1 O3 101.7(2)
O2 Zn1 O1 86.64(19)
N2 Zn1 O1 86.3(2)
N1 Zn1 O1 80.4(2)
O3 Zn1 O1 169.77(19)
N1 P1 C34 115.1(3)
N1 P1 C40 108.2(3)
C34 P1 C40 107.3(2)
N1 P1 C11 113.0(3)
C34 P1 C11 103.9(3)
C40 P1 C11 109.0(3)
N2 P2 C13 111.5(3)
N2 P2 C19 113.7(3)
C13 P2 C19 107.7(3)
N2 P2 C2 112.2(3)
C13 P2 C2 107.9(3)
C19 P2 C2 103.4(3)
C46 N1 P1 121.5(5)
C46 N1 Zn1 116.7(4)
P1 N1 Zn1 116.9(3)
C25 N2 P2 114.6(4)
C25 N2 Zn1 111.5(4)
P2 N2 Zn1 133.4(3)
C1 O1 C12 106.6(5)
C1 O1 Zn1 124.1(4)
C12 O1 Zn1 120.8(4)
O1 C1 C2 125.1(6)
O1 C1 C6 110.8(6)
C2 C1 C6 124.0(7)
C3 C2 C1 114.9(7)
C3 C2 P2 118.7(6)
C1 C2 P2 126.4(6)
C2 C3 C4 123.0(7)
C2 C3 H3 118.5
C4 C3 H3 118.5
C5 C4 C3 120.8(7)
C5 C4 H4 119.6
C3 C4 H4 119.6
C4 C5 C6 118.4(7)
C4 C5 H5 120.8
C6 C5 H5 120.8
C5 C6 C1 118.9(7)
C5 C6 C7 135.8(7)
C1 C6 C7 105.4(6)
C12 C7 C8 118.3(7)
C12 C7 C6 107.1(6)
C8 C7 C6 134.6(7)
C9 C8 C7 118.8(7)
C9 C8 H8 120.6
C7 C8 H8 120.6
C8 C9 C10 120.8(7)
C8 C9 H9 119.6
C10 C9 H9 119.6
C9 C10 C11 122.3(7)
C9 C10 H10 118.8
C11 C10 H10 118.8
C12 C11 C10 114.3(7)
C12 C11 P1 122.5(6)
C10 C11 P1 123.1(6)
C11 C12 C7 125.5(7)
C11 C12 O1 124.4(7)
C7 C12 O1 110.1(6)
C14 C13 C18 120.0
C14 C13 P2 120.1(3)
C18 C13 P2 119.0(3)
C15 C14 C13 120.0
C15 C14 H14 120.0
C13 C14 H14 120.0
C14 C15 C16 120.0
C14 C15 H15 120.0
C16 C15 H15 120.0
C17 C16 C15 120.0
C17 C16 H16 120.0
C15 C16 H16 120.0
C16 C17 C18 120.0
C16 C17 H17 120.0
C18 C17 H17 120.0
C17 C18 C13 120.0
C17 C18 H18 120.0
C13 C18 H18 120.0
C20 C19 C24 120.0
C20 C19 P2 117.0(3)
C24 C19 P2 122.8(3)
C21 C20 C19 120.0
C21 C20 H20 120.0
C19 C20 H20 120.0
C20 C21 C22 120.0
C20 C21 H21 120.0
C22 C21 H21 120.0
C21 C22 C23 120.0
C21 C22 H22 120.0
C23 C22 H22 120.0
C24 C23 C22 120.0
C24 C23 H23 120.0
C22 C23 H23 120.0
C23 C24 C19 120.0
C23 C24 H24 120.0
C19 C24 H24 120.0
C26 C25 C30 120.2(7)
C26 C25 N2 120.4(7)
C30 C25 N2 119.3(7)
C25 C26 C27 119.2(8)
C25 C26 H26 120.4
C27 C26 H26 120.4
C28 C27 C26 122.9(8)
C28 C27 H27 118.5
C26 C27 H27 118.5
C27 C28 C29 116.1(8)
C27 C28 C31 123.7(8)
C29 C28 C31 120.2(9)
C28 C29 C30 123.0(8)
C28 C29 H29 118.5
C30 C29 H29 118.5
C25 C30 C29 118.4(8)
C25 C30 H30 120.8
C29 C30 H30 120.8
C28 C31 C33 111.8(8)
C28 C31 C32 112.4(8)
C33 C31 C32 111.5(10)
C28 C31 H31 106.9
C33 C31 H31 106.9
C32 C31 H31 106.9
C31 C32 H32A 109.5
C31 C32 H32B 109.5
H32A C32 H32B 109.5
C31 C32 H32C 109.5
H32A C32 H32C 109.5
H32B C32 H32C 109.5
C31 C33 H33A 109.5
C31 C33 H33B 109.5
H33A C33 H33B 109.5
C31 C33 H33C 109.5
H33A C33 H33C 109.5
H33B C33 H33C 109.5
C35 C34 C39 120.0
C35 C34 P1 118.5(3)
C39 C34 P1 121.4(3)
C34 C35 C36 120.0
C34 C35 H35 120.0
C36 C35 H35 120.0
C35 C36 C37 120.0
C35 C36 H36 120.0
C37 C36 H36 120.0
C38 C37 C36 120.0
C38 C37 H37 120.0
C36 C37 H37 120.0
C39 C38 C37 120.0
C39 C38 H38 120.0
C37 C38 H38 120.0
C38 C39 C34 120.0
C38 C39 H39 120.0
C34 C39 H39 120.0
C41 C40 C45 120.0
C41 C40 P1 122.4(3)
C45 C40 P1 117.4(3)
C40 C41 C42 120.0
C40 C41 H41 120.0
C42 C41 H41 120.0
C43 C42 C41 120.0
C43 C42 H42 120.0
C41 C42 H42 120.0
C42 C43 C44 120.0
C42 C43 H43 120.0
C44 C43 H43 120.0
C45 C44 C43 120.0
C45 C44 H44 120.0
C43 C44 H44 120.0
C44 C45 C40 120.0
C44 C45 H45 120.0
C40 C45 H45 120.0
C51 C46 C47 117.1(7)
C51 C46 N1 122.6(6)
C47 C46 N1 120.1(7)
C48 C47 C46 121.1(8)
C48 C47 H47 119.5
C46 C47 H47 119.5
C49 C48 C47 121.9(9)
C49 C48 H48 119.0
C47 C48 H48 119.0
C48 C49 C50 116.5(8)
C48 C49 C52 113.6(15)
C50 C49 C52 130.0(16)
C48 C49 C52B 136(2)
C50 C49 C52B 107(2)
C52 C49 C52B 23.6(12)
C51 C50 C49 122.1(8)
C51 C50 H50 119.0
C49 C50 H50 119.0
C50 C51 C46 121.3(7)
C50 C51 H51 119.4
C46 C51 H51 119.4
C53 C52 C49 110.0(15)
C53 C52 C54 116(3)
C49 C52 C54 107(2)
C53 C52 H52 107.8
C49 C52 H52 107.8
C54 C52 H52 107.8
C54B C52B C49 111(3)
C54B C52B H52B 106.0
C49 C52B H52B 106.0
C52B C54B H54D 109.5
C52B C54B H54E 109.5
H54D C54B H54E 109.5
C52B C54B H54F 109.5
H54D C54B H54F 109.5
H54E C54B H54F 109.5
O2 C55 C56 115.5(10)
O2 C55 C57 111.9(8)
C56 C55 C57 122.7(11)
O2 C55 H55 100.6
C56 C55 H55 100.6
C57 C55 H55 100.6
H56D C56B H56E 109.5
H56D C56B H56F 109.5
H56E C56B H56F 109.5
C55 O2 Zn1 113.7(5)
C57 O3 Zn1 107.7(5)
O3 C57 O4 121.5(8)
O3 C57 C55 122.7(8)
O4 C57 C55 115.7(8)
C57 O4 C58 115.8(8)
O4 C58 H58D 109.5
O4 C58 H58E 109.5
H58D C58 H58E 109.5
O4 C58 H58F 109.5
H58D C58 H58F 109.5
H58E C58 H58F 109.5
C75 B1 C67 112.1(6)
C75 B1 C59 104.5(6)
C67 B1 C59 113.8(6)
C75 B1 C83 111.9(6)
C67 B1 C83 102.3(6)
C59 B1 C83 112.4(6)
C60 C59 C64 115.8(7)
C60 C59 B1 121.3(7)
C64 C59 B1 122.8(7)
C61 C60 C59 122.0(7)
C61 C60 H60 119.0
C59 C60 H60 119.0
C62 C61 C60 121.0(7)
C62 C61 C65 119.6(7)
C60 C61 C65 119.4(7)
C61 C62 C63 119.0(7)
C61 C62 H62 120.5
C63 C62 H62 120.5
C62 C63 C64 120.9(7)
C62 C63 C66 119.8(8)
C64 C63 C66 119.3(8)
C63 C64 C59 121.3(7)
C63 C64 H64 119.3
C59 C64 H64 119.3
F3B C65 F2 130.4(15)
F3B C65 F2B 111.1(18)
F2 C65 F2B 60.3(13)
F3B C65 F1B 108.0(17)
F2 C65 F1B 44.3(12)
F2B C65 F1B 103.6(16)
F3B C65 F1 37.5(15)
F2 C65 F1 106.1(14)
F2B C65 F1 129.1(14)
F1B C65 F1 71.6(14)
F3B C65 F3 68.5(16)
F2 C65 F3 104.7(14)
F2B C65 F3 48.2(12)
F1B C65 F3 138.6(12)
F1 C65 F3 101.7(15)
F3B C65 C61 112.0(14)
F2 C65 C61 115.9(11)
F2B C65 C61 112.8(11)
F1B C65 C61 108.8(12)
F1 C65 C61 116.6(11)
F3 C65 C61 110.4(9)
F5B C66 F4 121(3)
F5B C66 F6 65.2(19)
F4 C66 F6 110.0(19)
F5B C66 F4B 116(2)
F4 C66 F4B 25(2)
F6 C66 F4B 133(2)
F5B C66 F5 35(2)
F4 C66 F5 102.3(18)
F6 C66 F5 99.1(19)
F4B C66 F5 87(2)
F5B C66 F6B 108(2)
F4 C66 F6B 74.6(18)
F6 C66 F6B 45.7(15)
F4B C66 F6B 99.6(17)
F5 C66 F6B 135.3(17)
F5B C66 C63 116.4(15)
F4 C66 C63 118.0(18)
F6 C66 C63 113.6(12)
F4B C66 C63 106.9(17)
F5 C66 C63 111.6(15)
F6B C66 C63 108.6(12)
C68 C67 C72 114.8(7)
C68 C67 B1 123.7(7)
C72 C67 B1 121.1(7)
C69 C68 C67 122.4(7)
C69 C68 H68 118.8
C67 C68 H68 118.8
C68 C69 C70 121.3(8)
C68 C69 C73 119.5(8)
C70 C69 C73 119.2(8)
C71 C70 C69 117.7(7)
C71 C70 H70 121.1
C69 C70 H70 121.1
C72 C71 C70 120.5(7)
C72 C71 C74 119.4(7)
C70 C71 C74 120.1(8)
C71 C72 C67 123.2(7)
C71 C72 H72 118.4
C67 C72 H72 118.4
F8 C73 F8B 62.4(15)
F8 C73 F7 117(2)
F8B C73 F7 128(2)
F8 C73 F9B 123(2)
F8B C73 F9B 109(2)
F7 C73 F9B 22(3)
F8 C73 F9 103.5(18)
F8B C73 F9 41.9(15)
F7 C73 F9 102(2)
F9B C73 F9 80(2)
F8 C73 F7B 43.5(17)
F8B C73 F7B 103.8(19)
F7 C73 F7B 83(2)
F9B C73 F7B 99.2(19)
F9 C73 F7B 139.5(13)
F8 C73 C69 114.9(14)
F8B C73 C69 116.7(12)
F7 C73 C69 109.7(17)
F9B C73 C69 117.5(13)
F9 C73 C69 107.6(14)
F7B C73 C69 108.3(12)
F11 C74 F12 106.1(8)
F11 C74 F10 106.9(7)
F12 C74 F10 106.1(7)
F11 C74 C71 113.4(8)
F12 C74 C71 111.3(7)
F10 C74 C71 112.6(8)
C76 C75 C80 115.8(8)
C76 C75 B1 121.0(8)
C80 C75 B1 123.0(7)
C77 C76 C75 122.3(10)
C77 C76 H76 118.9
C75 C76 H76 118.9
C78 C77 C76 121.6(11)
C78 C77 C81 119.7(12)
C76 C77 C81 118.7(13)
C77 C78 C79 117.6(10)
C77 C78 H78 121.2
C79 C78 H78 121.2
C78 C79 C80 121.9(10)
C78 C79 C82 119.7(12)
C80 C79 C82 118.3(12)
C79 C80 C75 120.8(9)
C79 C80 H80 119.6
C75 C80 H80 119.6
F14 C81 F15 107.7(10)
F14 C81 F13 103.7(15)
F15 C81 F13 102.6(12)
F14 C81 C77 114.7(11)
F15 C81 C77 113.7(14)
F13 C81 C77 113.4(11)
F18 C82 F17 104.7(17)
F18 C82 F16 104.7(19)
F17 C82 F16 101.5(15)
F18 C82 C79 116.8(16)
F17 C82 C79 111.9(16)
F16 C82 C79 115.6(14)
C88 C83 C84 115.2(7)
C88 C83 B1 124.2(7)
C84 C83 B1 120.3(7)
C85 C84 C83 122.4(7)
C85 C84 H84 118.8
C83 C84 H84 118.8
C86 C85 C84 120.3(8)
C86 C85 C89 118.7(9)
C84 C85 C89 120.9(9)
C85 C86 C87 118.4(8)
C85 C86 H86 120.8
C87 C86 H86 120.8
C88 C87 C86 120.9(8)
C88 C87 C90 118.6(8)
C86 C87 C90 120.5(8)
C87 C88 C83 122.7(7)
C87 C88 H88 118.7
C83 C88 H88 118.7
F21B C89 F20B 110(3)
F21B C89 F20 135(2)
F20B C89 F20 44(3)
F21B C89 F19 55(3)
F20B C89 F19 133(2)
F20 C89 F19 111.1(13)
F21B C89 F21 53(4)
F20B C89 F21 62(3)
F20 C89 F21 103.3(14)
F19 C89 F21 103.8(13)
F21B C89 F19B 107(3)
F20B C89 F19B 108(3)
F20 C89 F19B 66(2)
F19 C89 F19B 53(2)
F21 C89 F19B 141.3(16)
F21B C89 C85 111(2)
F20B C89 C85 113(2)
F20 C89 C85 112.9(11)
F19 C89 C85 113.9(10)
F21 C89 C85 110.9(10)
F19B C89 C85 107.3(15)
F24 C90 F23 105.4(10)
F24 C90 F22 107.1(9)
F23 C90 F22 103.4(9)
F24 C90 C87 114.4(9)
F23 C90 C87 112.5(9)
F22 C90 C87 113.2(10)
C2S C1S C6S 120.0
C2S C1S H1S 120.0
C6S C1S H1S 120.0
C3S C2S C1S 120.0
C3S C2S H2S 120.0
C1S C2S H2S 120.0
C4S C3S C2S 120.0
C4S C3S H3S 120.0
C2S C3S H3S 120.0
C5S C4S C3S 120.0
C5S C4S H4S 120.0
C3S C4S H4S 120.0
C4S C5S C6S 120.0
C4S C5S H5S 120.0
C6S C5S H5S 120.0
C5S C6S C1S 120.0
C5S C6S H6S 120.0
C1S C6S H6S 120.0
C2SB C1SB C6SB 120.0
C2SB C1SB H1SB 120.0
C6SB C1SB H1SB 120.0
C1SB C2SB C3SB 120.0
C1SB C2SB H2SB 120.0
C3SB C2SB H2SB 120.0
C2SB C3SB C4SB 120.0
C2SB C3SB H3SB 120.0
C4SB C3SB H3SB 120.0
C3SB C4SB C5SB 120.0
C3SB C4SB H4SB 120.0
C5SB C4SB H4SB 120.0
C6SB C5SB C4SB 120.0
C6SB C5SB H5SB 120.0
C4SB C5SB H5SB 120.0
C5SB C6SB C1SB 120.0
C5SB C6SB H6SB 120.0
C1SB C6SB H6SB 120.0

loop_
_geom_bond_atom_site_label_1
_geom_bond_atom_site_label_2
_geom_bond_distance
Zn1 O2 1.909(5)
Zn1 N2 2.000(5)
Zn1 N1 2.014(6)
Zn1 O3 2.120(5)
Zn1 O1 2.337(5)
P1 N1 1.591(6)
P1 C34 1.795(4)
P1 C40 1.798(4)
P1 C11 1.813(8)
P2 N2 1.598(6)
P2 C13 1.796(4)
P2 C19 1.801(4)
P2 C2 1.807(7)
N1 C46 1.435(9)
N2 C25 1.465(9)
O1 C1 1.386(8)
O1 C12 1.394(8)
C1 C2 1.392(10)
C1 C6 1.395(10)
C2 C3 1.376(10)
C3 C4 1.395(10)
C3 H3 0.9500
C4 C5 1.376(10)
C4 H4 0.9500
C5 C6 1.394(10)
C5 H5 0.9500
C6 C7 1.453(10)
C7 C12 1.383(10)
C7 C8 1.386(10)
C8 C9 1.385(11)
C8 H8 0.9500
C9 C10 1.385(11)
C9 H9 0.9500
C10 C11 1.399(10)
C10 H10 0.9500
C11 C12 1.378(10)
C13 C14 1.3900
C13 C18 1.3900
C14 C15 1.3900
C14 H14 0.9500
C15 C16 1.3900
C15 H15 0.9500
C16 C17 1.3900
C16 H16 0.9500
C17 C18 1.3900
C17 H17 0.9500
C18 H18 0.9500
C19 C20 1.3900
C19 C24 1.3900
C20 C21 1.3900
C20 H20 0.9500
C21 C22 1.3900
C21 H21 0.9500
C22 C23 1.3900
C22 H22 0.9500
C23 C24 1.3900
C23 H23 0.9500
C24 H24 0.9500
C25 C26 1.368(10)
C25 C30 1.381(10)
C26 C27 1.392(11)
C26 H26 0.9500
C27 C28 1.373(12)
C27 H27 0.9500
C28 C29 1.376(12)
C28 C31 1.494(12)
C29 C30 1.398(11)
C29 H29 0.9500
C30 H30 0.9500
C31 C33 1.515(13)
C31 C32 1.517(13)
C31 H31 1.0000
C32 H32A 0.9800
C32 H32B 0.9800
C32 H32C 0.9800
C33 H33A 0.9800
C33 H33B 0.9800
C33 H33C 0.9800
C34 C35 1.3900
C34 C39 1.3900
C35 C36 1.3900
C35 H35 0.9500
C36 C37 1.3900
C36 H36 0.9500
C37 C38 1.3900
C37 H37 0.9500
C38 C39 1.3900
C38 H38 0.9500
C39 H39 0.9500
C40 C41 1.3900
C40 C45 1.3900
C41 C42 1.3900
C41 H41 0.9500
C42 C43 1.3900
C42 H42 0.9500
C43 C44 1.3900
C43 H43 0.9500
C44 C45 1.3900
C44 H44 0.9500
C45 H45 0.9500
C46 C51 1.372(10)
C46 C47 1.379(10)
C47 C48 1.377(11)
C47 H47 0.9500
C48 C49 1.370(13)
C48 H48 0.9500
C49 C50 1.377(12)
C49 C52 1.523(18)
C49 C52B 1.60(3)
C50 C51 1.370(11)
C50 H50 0.9500
C51 H51 0.9500
C52 C53 1.50(2)
C52 C54 1.53(4)
C52 H52 1.0000
C53 H53A 0.9800
C53 H53B 0.9800
C53 H53C 0.9800
C54 H54A 0.9800
C54 H54B 0.9800
C54 H54C 0.9800
C52B C54B 1.51(6)
C52B H52B 1.0000
C54B H54D 0.9800
C54B H54E 0.9800
C54B H54F 0.9800
C55 O2 1.375(10)
C55 C56 1.436(18)
C55 C57 1.517(13)
C55 H55 1.0000
C56 H56A 0.9800
C56 H56B 0.9800
C56 H56C 0.9800
C56B H56D 0.9800
C56B H56E 0.9800
C56B H56F 0.9800
O3 C57 1.193(9)
C57 O4 1.311(10)
O4 C58 1.452(13)
C58 H58D 0.9800
C58 H58E 0.9800
C58 H58F 0.9800
B1 C75 1.621(12)
B1 C67 1.644(11)
B1 C59 1.648(11)
B1 C83 1.653(11)
C59 C60 1.401(10)
C59 C64 1.417(10)
C60 C61 1.390(10)
C60 H60 0.9500
C61 C62 1.363(11)
C61 C65 1.506(11)
C62 C63 1.381(11)
C62 H62 0.9500
C63 C64 1.388(10)
C63 C66 1.515(12)
C64 H64 0.9500
C65 F3B 1.21(2)
C65 F2 1.264(17)
C65 F2B 1.311(17)
C65 F1B 1.32(2)
C65 F1 1.33(2)
C65 F3 1.350(16)
C66 F5B 1.15(2)
C66 F4 1.27(3)
C66 F6 1.32(2)
C66 F4B 1.32(3)
C66 F5 1.38(3)
C66 F6B 1.41(2)
C67 C68 1.390(10)
C67 C72 1.410(10)
C68 C69 1.380(11)
C68 H68 0.9500
C69 C70 1.384(11)
C69 C73 1.520(12)
C70 C71 1.382(11)
C70 H70 0.9500
C71 C72 1.368(10)
C71 C74 1.493(11)
C72 H72 0.9500
C73 F8 1.22(2)
C73 F8B 1.25(2)
C73 F7 1.25(3)
C73 F9B 1.31(3)
C73 F9 1.41(2)
C73 F7B 1.44(2)
C74 F11 1.317(10)
C74 F12 1.332(10)
C74 F10 1.341(10)
C75 C76 1.385(11)
C75 C80 1.402(11)
C76 C77 1.374(13)
C76 H76 0.9500
C77 C78 1.364(15)
C77 C81 1.498(17)
C78 C79 1.366(15)
C78 H78 0.9500
C79 C80 1.386(13)
C79 C82 1.500(18)
C80 H80 0.9500
C81 F14 1.300(13)
C81 F15 1.315(14)
C81 F13 1.317(17)
C82 F18 1.21(2)
C82 F17 1.284(18)
C82 F16 1.286(15)
C83 C88 1.396(10)
C83 C84 1.402(10)
C84 C85 1.393(11)
C84 H84 0.9500
C85 C86 1.375(11)
C85 C89 1.506(13)
C86 C87 1.384(11)
C86 H86 0.9500
C87 C88 1.373(10)
C87 C90 1.475(12)
C88 H88 0.9500
C89 F21B 1.22(4)
C89 F20B 1.24(4)
C89 F20 1.296(17)
C89 F19 1.312(16)
C89 F21 1.328(15)
C89 F19B 1.37(3)
C90 F24 1.308(11)
C90 F23 1.333(13)
C90 F22 1.351(12)
C1S C2S 1.3900
C1S C6S 1.3900
C1S H1S 0.9500
C2S C3S 1.3900
C2S H2S 0.9500
C3S C4S 1.3900
C3S H3S 0.9500
C4S C5S 1.3900
C4S H4S 0.9500
C5S C6S 1.3900
C5S H5S 0.9500
C6S H6S 0.9500
C1SB C2SB 1.3900
C1SB C6SB 1.3900
C1SB H1SB 0.9500
C2SB C3SB 1.3900
C2SB H2SB 0.9500
C3SB C4SB 1.3900
C3SB H3SB 0.9500
C4SB C5SB 1.3900
C4SB H4SB 0.9500
C5SB C6SB 1.3900
C5SB H5SB 0.9500
C6SB H6SB 0.9500

loop_
_geom_torsion_atom_site_label_1
_geom_torsion_atom_site_label_2
_geom_torsion_atom_site_label_3
_geom_torsion_atom_site_label_4
_geom_torsion
C34 P1 N1 C46 -18.8(6)
C40 P1 N1 C46 -138.8(5)
C11 P1 N1 C46 100.4(6)
C34 P1 N1 Zn1 -173.5(3)
C40 P1 N1 Zn1 66.5(4)
C11 P1 N1 Zn1 -54.3(4)
O2 Zn1 N1 C46 -171.9(4)
N2 Zn1 N1 C46 -11.0(6)
O3 Zn1 N1 C46 98.8(5)
O1 Zn1 N1 C46 -91.4(5)
O2 Zn1 N1 P1 -16.0(4)
N2 Zn1 N1 P1 144.9(3)
O3 Zn1 N1 P1 -105.3(3)
O1 Zn1 N1 P1 64.5(3)
C13 P2 N2 C25 -53.1(6)
C19 P2 N2 C25 68.8(6)
C2 P2 N2 C25 -174.2(5)
C13 P2 N2 Zn1 136.1(4)
C19 P2 N2 Zn1 -101.9(5)
C2 P2 N2 Zn1 15.0(6)
O2 Zn1 N2 C25 -116.5(5)
N1 Zn1 N2 C25 82.4(5)
O3 Zn1 N2 C25 -27.6(5)
O1 Zn1 N2 C25 159.4(5)
O2 Zn1 N2 P2 54.4(5)
N1 Zn1 N2 P2 -106.6(5)
O3 Zn1 N2 P2 143.4(5)
O1 Zn1 N2 P2 -29.6(5)
O2 Zn1 O1 C1 -80.6(5)
N2 Zn1 O1 C1 38.8(5)
N1 Zn1 O1 C1 158.4(5)
O3 Zn1 O1 C1 -98.9(11)
O2 Zn1 O1 C12 63.0(5)
N2 Zn1 O1 C12 -177.5(5)
N1 Zn1 O1 C12 -57.9(5)
O3 Zn1 O1 C12 44.8(13)
C12 O1 C1 C2 179.3(7)
Zn1 O1 C1 C2 -32.8(9)
C12 O1 C1 C6 0.3(7)
Zn1 O1 C1 C6 148.2(4)
O1 C1 C2 C3 -177.5(6)
C6 C1 C2 C3 1.4(11)
O1 C1 C2 P2 4.4(11)
C6 C1 C2 P2 -176.7(6)
N2 P2 C2 C3 -170.5(6)
C13 P2 C2 C3 66.4(7)
C19 P2 C2 C3 -47.5(7)
N2 P2 C2 C1 7.5(8)
C13 P2 C2 C1 -115.6(6)
C19 P2 C2 C1 130.5(6)
C1 C2 C3 C4 -1.2(11)
P2 C2 C3 C4 177.0(6)
C2 C3 C4 C5 -0.4(12)
C3 C4 C5 C6 2.1(11)
C4 C5 C6 C1 -1.9(11)
C4 C5 C6 C7 177.3(8)
O1 C1 C6 C5 179.2(6)
C2 C1 C6 C5 0.2(11)
O1 C1 C6 C7 -0.2(8)
C2 C1 C6 C7 -179.2(7)
C5 C6 C7 C12 -179.2(8)
C1 C6 C7 C12 0.1(8)
C5 C6 C7 C8 -1.5(15)
C1 C6 C7 C8 177.8(8)
C12 C7 C8 C9 0.5(11)
C6 C7 C8 C9 -177.0(8)
C7 C8 C9 C10 0.5(12)
C8 C9 C10 C11 -1.6(12)
C9 C10 C11 C12 1.5(11)
C9 C10 C11 P1 178.6(6)
N1 P1 C11 C12 7.9(7)
C34 P1 C11 C12 133.4(6)
C40 P1 C11 C12 -112.4(6)
N1 P1 C11 C10 -169.0(6)
C34 P1 C11 C10 -43.5(7)
C40 P1 C11 C10 70.7(7)
C10 C11 C12 C7 -0.5(11)
P1 C11 C12 C7 -177.6(6)
C10 C11 C12 O1 176.7(6)
P1 C11 C12 O1 -0.4(10)
C8 C7 C12 C11 -0.5(11)
C6 C7 C12 C11 177.6(7)
C8 C7 C12 O1 -178.0(6)
C6 C7 C12 O1 0.1(8)
C1 O1 C12 C11 -177.8(7)
Zn1 O1 C12 C11 33.0(9)
C1 O1 C12 C7 -0.2(7)
Zn1 O1 C12 C7 -149.4(5)
N2 P2 C13 C14 75.6(4)
C19 P2 C13 C14 -49.8(4)
C2 P2 C13 C14 -160.8(3)
N2 P2 C13 C18 -93.9(4)
C19 P2 C13 C18 140.7(3)
C2 P2 C13 C18 29.7(4)
C18 C13 C14 C15 0.0
P2 C13 C14 C15 -169.4(4)
C13 C14 C15 C16 0.0
C14 C15 C16 C17 0.0
C15 C16 C17 C18 0.0
C16 C17 C18 C13 0.0
C14 C13 C18 C17 0.0
P2 C13 C18 C17 169.6(4)
N2 P2 C19 C20 39.0(4)
C13 P2 C19 C20 163.0(3)
C2 P2 C19 C20 -82.9(4)
N2 P2 C19 C24 -146.3(3)
C13 P2 C19 C24 -22.2(4)
C2 P2 C19 C24 91.8(4)
C24 C19 C20 C21 0.0
P2 C19 C20 C21 174.9(4)
C19 C20 C21 C22 0.0
C20 C21 C22 C23 0.0
C21 C22 C23 C24 0.0
C22 C23 C24 C19 0.0
C20 C19 C24 C23 0.0
P2 C19 C24 C23 -174.6(4)
P2 N2 C25 C26 92.4(7)
Zn1 N2 C25 C26 -94.9(7)
P2 N2 C25 C30 -87.5(7)
Zn1 N2 C25 C30 85.2(7)
C30 C25 C26 C27 1.2(11)
N2 C25 C26 C27 -178.7(7)
C25 C26 C27 C28 -0.4(12)
C26 C27 C28 C29 -1.6(12)
C26 C27 C28 C31 179.1(8)
C27 C28 C29 C30 3.0(13)
C31 C28 C29 C30 -177.7(8)
C26 C25 C30 C29 0.0(11)
N2 C25 C30 C29 180.0(7)
C28 C29 C30 C25 -2.3(12)
C27 C28 C31 C33 -118.3(11)
C29 C28 C31 C33 62.5(13)
C27 C28 C31 C32 115.4(10)
C29 C28 C31 C32 -63.8(11)
N1 P1 C34 C35 79.0(4)
C40 P1 C34 C35 -160.6(3)
C11 P1 C34 C35 -45.1(4)
N1 P1 C34 C39 -103.0(4)
C40 P1 C34 C39 17.5(4)
C11 P1 C34 C39 132.9(4)
C39 C34 C35 C36 0.0
P1 C34 C35 C36 178.1(4)
C34 C35 C36 C37 0.0
C35 C36 C37 C38 0.0
C36 C37 C38 C39 0.0
C37 C38 C39 C34 0.0
C35 C34 C39 C38 0.0
P1 C34 C39 C38 -178.0(4)
N1 P1 C40 C41 -155.0(3)
C34 P1 C40 C41 80.3(4)
C11 P1 C40 C41 -31.7(4)
N1 P1 C40 C45 30.1(4)
C34 P1 C40 C45 -94.7(3)
C11 P1 C40 C45 153.4(3)
C45 C40 C41 C42 0.0
P1 C40 C41 C42 -174.8(4)
C40 C41 C42 C43 0.0
C41 C42 C43 C44 0.0
C42 C43 C44 C45 0.0
C43 C44 C45 C40 0.0
C41 C40 C45 C44 0.0
P1 C40 C45 C44 175.1(4)
P1 N1 C46 C51 -89.4(8)
Zn1 N1 C46 C51 65.3(8)
P1 N1 C46 C47 95.2(8)
Zn1 N1 C46 C47 -110.1(7)
C51 C46 C47 C48 0.0(12)
N1 C46 C47 C48 175.6(8)
C46 C47 C48 C49 2.0(15)
C47 C48 C49 C50 -3.1(15)
C47 C48 C49 C52 177.1(12)
C47 C48 C49 C52B -172(2)
C48 C49 C50 C51 2.3(14)
C52 C49 C50 C51 -178.0(13)
C52B C49 C50 C51 174.2(15)
C49 C50 C51 C46 -0.4(14)
C47 C46 C51 C50 -0.8(12)
N1 C46 C51 C50 -176.3(7)
C48 C49 C52 C53 -135.2(18)
C50 C49 C52 C53 45(3)
C52B C49 C52 C53 64(4)
C48 C49 C52 C54 98(3)
C50 C49 C52 C54 -82(3)
C52B C49 C52 C54 -63(4)
C48 C49 C52B C54B 26(6)
C50 C49 C52B C54B -143(4)
C52 C49 C52B C54B 52(5)
C56 C55 O2 Zn1 -146.9(12)
C57 C55 O2 Zn1 0.0(12)
N2 Zn1 O2 C55 97.2(7)
N1 Zn1 O2 C55 -102.1(7)
O3 Zn1 O2 C55 -2.2(7)
O1 Zn1 O2 C55 -179.0(7)
O2 Zn1 O3 C57 4.6(6)
N2 Zn1 O3 C57 -113.9(6)
N1 Zn1 O3 C57 123.7(6)
O1 Zn1 O3 C57 22.9(14)
Zn1 O3 C57 O4 173.0(9)
Zn1 O3 C57 C55 -6.1(12)
O2 C55 C57 O3 4.7(15)
C56 C55 C57 O3 148.8(14)
O2 C55 C57 O4 -174.5(10)
C56 C55 C57 O4 -30.5(19)
O3 C57 O4 C58 -1.7(16)
C55 C57 O4 C58 177.6(11)
C75 B1 C59 C60 80.8(8)
C67 B1 C59 C60 -156.6(6)
C83 B1 C59 C60 -40.8(10)
C75 B1 C59 C64 -95.1(8)
C67 B1 C59 C64 27.5(10)
C83 B1 C59 C64 143.3(7)
C64 C59 C60 C61 -2.7(10)
B1 C59 C60 C61 -178.9(7)
C59 C60 C61 C62 0.9(11)
C59 C60 C61 C65 -177.9(7)
C60 C61 C62 C63 1.7(12)
C65 C61 C62 C63 -179.4(8)
C61 C62 C63 C64 -2.4(12)
C61 C62 C63 C66 176.7(8)
C62 C63 C64 C59 0.5(12)
C66 C63 C64 C59 -178.6(8)
C60 C59 C64 C63 2.0(11)
B1 C59 C64 C63 178.1(7)
C62 C61 C65 F3B 123(3)
C60 C61 C65 F3B -58(3)
C62 C61 C65 F2 -70(3)
C60 C61 C65 F2 109(2)
C62 C61 C65 F2B -3(3)
C60 C61 C65 F2B 176(3)
C62 C61 C65 F1B -117(2)
C60 C61 C65 F1B 61(2)
C62 C61 C65 F1 164(2)
C60 C61 C65 F1 -17(2)
C62 C61 C65 F3 49(2)
C60 C61 C65 F3 -132.2(19)
C62 C63 C66 F5B -175(3)
C64 C63 C66 F5B 5(4)
C62 C63 C66 F4 29(2)
C64 C63 C66 F4 -152(2)
C62 C63 C66 F6 -102(3)
C64 C63 C66 F6 77(3)
C62 C63 C66 F4B 54(2)
C64 C63 C66 F4B -127(2)
C62 C63 C66 F5 147.3(18)
C64 C63 C66 F5 -34(2)
C62 C63 C66 F6B -53(2)
C64 C63 C66 F6B 126(2)
C75 B1 C67 C68 150.6(7)
C59 B1 C67 C68 32.3(10)
C83 B1 C67 C68 -89.3(8)
C75 B1 C67 C72 -37.0(9)
C59 B1 C67 C72 -155.4(6)
C83 B1 C67 C72 83.0(8)
C72 C67 C68 C69 0.2(11)
B1 C67 C68 C69 173.0(7)
C67 C68 C69 C70 -0.7(12)
C67 C68 C69 C73 177.3(9)
C68 C69 C70 C71 -1.3(12)
C73 C69 C70 C71 -179.3(9)
C69 C70 C71 C72 3.8(12)
C69 C70 C71 C74 -175.1(8)
C70 C71 C72 C67 -4.5(12)
C74 C71 C72 C67 174.4(7)
C68 C67 C72 C71 2.4(10)
B1 C67 C72 C71 -170.6(7)
C68 C69 C73 F8 -101(3)
C70 C69 C73 F8 77(4)
C68 C69 C73 F8B -171(3)
C70 C69 C73 F8B 7(4)
C68 C69 C73 F7 34(3)
C70 C69 C73 F7 -148(3)
C68 C69 C73 F9B 56(2)
C70 C69 C73 F9B -126(2)
C68 C69 C73 F9 144(2)
C70 C69 C73 F9 -38(2)
C68 C69 C73 F7B -55(2)
C70 C69 C73 F7B 123(2)
C72 C71 C74 F11 55.3(11)
C70 C71 C74 F11 -125.8(9)
C72 C71 C74 F12 -64.2(10)
C70 C71 C74 F12 114.7(9)
C72 C71 C74 F10 176.8(7)
C70 C71 C74 F10 -4.3(12)
C67 B1 C75 C76 -44.3(10)
C59 B1 C75 C76 79.4(8)
C83 B1 C75 C76 -158.6(7)
C67 B1 C75 C80 141.5(7)
C59 B1 C75 C80 -94.7(8)
C83 B1 C75 C80 27.2(10)
C80 C75 C76 C77 0.2(12)
B1 C75 C76 C77 -174.3(8)
C75 C76 C77 C78 0.1(14)
C75 C76 C77 C81 -176.2(9)
C76 C77 C78 C79 -0.7(15)
C81 C77 C78 C79 175.6(9)
C77 C78 C79 C80 0.9(15)
C77 C78 C79 C82 -178.7(12)
C78 C79 C80 C75 -0.6(14)
C82 C79 C80 C75 179.1(11)
C76 C75 C80 C79 0.0(12)
B1 C75 C80 C79 174.5(8)
C78 C77 C81 F14 -92.9(15)
C76 C77 C81 F14 83.4(16)
C78 C77 C81 F15 31.5(17)
C76 C77 C81 F15 -152.2(12)
C78 C77 C81 F13 148.2(12)
C76 C77 C81 F13 -35.4(15)
C78 C79 C82 F18 -141.8(18)
C80 C79 C82 F18 39(2)
C78 C79 C82 F17 97.6(16)
C80 C79 C82 F17 -82(2)
C78 C79 C82 F16 -18(2)
C80 C79 C82 F16 162.4(15)
C75 B1 C83 C88 -139.3(7)
C67 B1 C83 C88 100.5(8)
C59 B1 C83 C88 -22.0(10)
C75 B1 C83 C84 47.0(9)
C67 B1 C83 C84 -73.2(8)
C59 B1 C83 C84 164.3(6)
C88 C83 C84 C85 2.2(11)
B1 C83 C84 C85 176.5(7)
C83 C84 C85 C86 -0.8(12)
C83 C84 C85 C89 -178.2(8)
C84 C85 C86 C87 0.2(13)
C89 C85 C86 C87 177.7(9)
C85 C86 C87 C88 -1.2(13)
C85 C86 C87 C90 -179.5(9)
C86 C87 C88 C83 2.8(13)
C90 C87 C88 C83 -178.8(9)
C84 C83 C88 C87 -3.2(11)
B1 C83 C88 C87 -177.2(7)
C86 C85 C89 F21B 111(5)
C84 C85 C89 F21B -72(5)
C86 C85 C89 F20B -14(4)
C84 C85 C89 F20B 164(4)
C86 C85 C89 F20 -61.8(19)
C84 C85 C89 F20 115.6(18)
C86 C85 C89 F19 170.3(14)
C84 C85 C89 F19 -12.3(19)
C86 C85 C89 F21 53.6(17)
C84 C85 C89 F21 -129.0(13)
C86 C85 C89 F19B -133(3)
C84 C85 C89 F19B 45(3)
C88 C87 C90 F24 40.9(15)
C86 C87 C90 F24 -140.7(10)
C88 C87 C90 F23 -79.3(11)
C86 C87 C90 F23 99.1(11)
C88 C87 C90 F22 164.0(9)
C86 C87 C90 F22 -17.7(15)
C6S C1S C2S C3S 0.0
C1S C2S C3S C4S 0.0
C2S C3S C4S C5S 0.0
C3S C4S C5S C6S 0.0
C4S C5S C6S C1S 0.0
C2S C1S C6S C5S 0.0
C6SB C1SB C2SB C3SB 0.0
C1SB C2SB C3SB C4SB 0.0
C2SB C3SB C4SB C5SB 0.0
C3SB C4SB C5SB C6SB 0.0
C4SB C5SB C6SB C1SB 0.0
C2SB C1SB C6SB C5SB 0.0
